data_4304394
loop_
_publ_author_name
'H. Christopher Fry'
'Heather R. Lucas'
'Amy A. Narducci Sarjeant'
'Kenneth D. Karlin'
'Gerald J. Meyer'

_publ_section_title
;
Carbon Monoxide Coordination and Reversible Photodissociation in Copper(I)
Pyridylalkylamine Compounds
;
_journal_name_full 'Inorganic Chemistry'
_journal_page_first 241
_journal_page_last 256
_journal_paper_doi 10.1021/ic701903h
_journal_volume 47
_journal_year 2008
_chemical_formula_moiety 'C25 H33 Cu N7 O, C24 B F20, C4 H10 O'
_chemical_formula_sum 'C53 H43 B Cu F20 N7 O2'
_chemical_formula_weight 1264.29
_chemical_name_systematic
; 
 ? 
;
_space_group_IT_number 2
_symmetry_cell_setting triclinic
_symmetry_space_group_name_Hall '-P 1'
_symmetry_space_group_name_H-M 'P -1'
_atom_sites_solution_hydrogens geom
_atom_sites_solution_primary direct
_atom_sites_solution_secondary difmap
_audit_creation_date
;
'Wed Feb 25 16:17:36 2004'
;
_audit_creation_method SHELXL-97
_cell_angle_alpha 69.838(8)
_cell_angle_beta 87.098(8)
_cell_angle_gamma 84.613(7)
_cell_formula_units_Z 2
_cell_length_a 11.0733(10)
_cell_length_b 15.0029(11)
_cell_length_c 16.9685(16)
_cell_measurement_reflns_used 8842
_cell_measurement_theta_max 24.110
_cell_measurement_theta_min 1.937
_cell_volume 2634.1(4)
_computing_cell_refinement 'Oxford Diffraction CrysAlis RED'
_computing_data_collection 'Oxford Diffraction CrysAlis CCD'
_computing_data_reduction 'Oxford Diffraction CrysAlis RED'
_computing_molecular_graphics 'Sheldrick, G.M. (2000). SHELXTL v6.10.'
_computing_publication_material 'Sheldrick, G.M. (2000). SHELXTL v6.10.'
_computing_structure_refinement 'Sheldrick, G.M. (2000). SHELXTL v6.10.'
_computing_structure_solution 'Sheldrick, G.M. (2000). SHELXTL v6.10.'
_diffrn_ambient_temperature 110
_diffrn_measured_fraction_theta_full 0.99.2
_diffrn_measured_fraction_theta_max 0.877
_diffrn_measurement_details 'see scan set'
_diffrn_measurement_device Kappa
_diffrn_measurement_device_type Xcalibur3
_diffrn_measurement_method ' phi omega scans'
_diffrn_orient_matrix_UB_11 -0.0202314160
_diffrn_orient_matrix_UB_12 0.0017532027
_diffrn_orient_matrix_UB_13 -0.0395456186
_diffrn_orient_matrix_UB_21 0.0119754232
_diffrn_orient_matrix_UB_22 -0.0501211577
_diffrn_orient_matrix_UB_23 0.0119099726
_diffrn_orient_matrix_UB_31 -0.0599029928
_diffrn_orient_matrix_UB_32 -0.0061867101
_diffrn_orient_matrix_UB_33 0.0166721783
_diffrn_radiation_monochromator graphite
_diffrn_radiation_source 'Enhance (Mo) X-ray Source'
_diffrn_radiation_type 'Mo K\a'
_diffrn_radiation_wavelength 0.71073
_diffrn_reflns_av_R_equivalents 0.0261
_diffrn_reflns_av_sigmaI/netI 0.0561
_diffrn_reflns_limit_h_max 16
_diffrn_reflns_limit_h_min -16
_diffrn_reflns_limit_k_max 21
_diffrn_reflns_limit_k_min -22
_diffrn_reflns_limit_l_max 25
_diffrn_reflns_limit_l_min -25
_diffrn_reflns_number 35413
_diffrn_reflns_resolution_max 0.66
_diffrn_reflns_theta_full 32.93
_diffrn_reflns_theta_max 32.93
_diffrn_reflns_theta_min 3.79
_diffrn_source_current 40
_diffrn_source_power 2
_diffrn_source_voltage 50
_exptl_absorpt_coefficient_mu 0.52931
_exptl_absorpt_correction_T_max 0.93848
_exptl_absorpt_correction_T_min 0.76699
_exptl_absorpt_correction_type numerical
_exptl_absorpt_process_details
;
CrysAlis RED, Oxford Diffraction Ltd.,
Version 1.171.10 beta (release 25.09.2003 CrysAlis171 VC++)
(compiled Sep 25 2003,17:01:25)
Analytical numeric absorption correction using a multifaceted crystal
model based on expressions derived by R.C. Clark & J.S. Reid.
;
_exptl_crystal_density_diffrn 1.594
_exptl_crystal_density_method 'not measured'
_exptl_crystal_F_000 1280
_exptl_crystal_size_max 0.37920
_exptl_crystal_size_mid 0.20654
_exptl_crystal_size_min 0.07391
_refine_diff_density_max 1.298
_refine_diff_density_min -0.764
_refine_diff_density_rms 0.089
_refine_ls_extinction_method none
_refine_ls_goodness_of_fit_ref 1.009
_refine_ls_hydrogen_treatment mixed
_refine_ls_matrix_type full
_refine_ls_number_parameters 784
_refine_ls_number_reflns 17308
_refine_ls_number_restraints 0
_refine_ls_restrained_S_all 1.009
_refine_ls_R_factor_all 0.0932
_refine_ls_R_factor_gt 0.0609
_refine_ls_shift/su_max 0.014
_refine_ls_shift/su_mean 0.001
_refine_ls_structure_factor_coef Fsqd
_refine_ls_weighting_details 'calc w=1/[\s^2^(Fo^2^)+(0.1072P)^2^+0.0000P] where P=(Fo^2^+2Fc^2^)/3'
_refine_ls_weighting_scheme calc
_refine_ls_wR_factor_gt 0.1686
_refine_ls_wR_factor_ref 0.1911
_reflns_number_gt 9920
_reflns_number_total 17308
_reflns_threshold_expression >2sigma(I)
_cod_data_source_file ic701903h-file005.cif
_cod_data_source_block x0035
_cod_depositor_comments
;
The following automatic conversions were performed:
'_symmetry_cell_setting' value 'Triclinic' changed to 'triclinic'
according to '/home/saulius/struct/CIF-dictionaries/cif_core.dic'
dictionary named 'cif_core.dic' version 2.4.1 from 2010-06-29.

Automatic conversion script
Id: cif_fix_enum 1527 2010-12-29 10:47:43Z saulius 
;
_cod_original_sg_symbol_H-M 'P -1 '
_cod_database_code 4304394
_audit_creation_method_reference
;
CrysAlis RED, Oxford Diffraction Ltd.,
Version 1.171.10 beta (release 25.09.2003 CrysAlis171 VC++)
(compiled Sep 25 2003,17:01:25)
;
_computing_data_collection_reference
;
CrysAlis CCD, Oxford Diffraction Ltd.,
Version 1.171.10 beta (release 25.09.2003 CrysAlis171 VC++)
(compiled Sep 25 2003,17:01:25)
;
_computing_cell_refinment_reference
;
CrysAlis RED, Oxford Diffraction Ltd.,
Version 1.171.10 beta (release 25.09.2003 CrysAlis171 VC++)
(compiled Sep 25 2003,17:01:25)
;
_computing_data_reduction_reference
;
CrysAlis RED, Oxford Diffraction Ltd.,
Version 1.171.10 beta (release 25.09.2003 CrysAlis171 VC++)
(compiled Sep 25 2003,17:01:25)
;
_cell_measurement_resolution_max 0.86995
_jhu_your_name_here 'Dr. Amy A Sarjeant'
_jhu_your_lab_here 'NCB 240'
_jhu_your_phone_number_here x6-8569
_jhu_your_email_here xray@jhu.edu
_jhu_institutional_source 'Karlin Lab'
_jhu_submitting_scientist 'Chris Fry'
_jhu_scientist_phone x6-6161
_jhu_scientist_email hfry1@jhu.edu
_jhu_identifying_number x0035
_jhu_xray_labbook 35
_jhu_crystalization_labbook HCF-IV-185
_jhu_crystalization_solvent 'Pentane, Diethyl Ether'
_jhu_crystalization_method Evaporation
_jhu_diffraction_detector_distance 50
_jhu_quality_factor 2

loop_
_symmetry_equiv_pos_as_xyz
'x, y, z'
'-x, -y, -z'

loop_
_atom_site_label
_atom_site_type_symbol
_atom_site_fract_x
_atom_site_fract_y
_atom_site_fract_z
_atom_site_U_iso_or_equiv
_atom_site_adp_type
_atom_site_occupancy
_atom_site_symmetry_multiplicity
_atom_site_calc_flag
_atom_site_refinement_flags
_atom_site_disorder_assembly
_atom_site_disorder_group
B101 B 0.6609(2) -0.16547(19) 0.27456(17) 0.0259(5) Uani 1 1 d . . .
O1 O 1.0481(3) 0.09955(19) 0.2302(2) 0.0773(8) Uani 1 1 d . . .
Cu1 Cu 1.08148(2) 0.26975(2) 0.274368(19) 0.02808(9) Uani 1 1 d . . .
F101 F 0.84305(12) -0.28293(10) 0.38842(9) 0.0311(3) Uani 1 1 d . . .
F102 F 0.83998(14) -0.46405(10) 0.48654(10) 0.0369(3) Uani 1 1 d . . .
F103 F 0.65064(15) -0.56701(10) 0.48168(10) 0.0399(4) Uani 1 1 d . . .
F104 F 0.46607(14) -0.48115(11) 0.37468(10) 0.0384(4) Uani 1 1 d . . .
F105 F 0.46734(13) -0.30204(11) 0.27572(10) 0.0368(3) Uani 1 1 d . . .
F106 F 0.87833(13) -0.28666(11) 0.22884(10) 0.0370(3) Uani 1 1 d . . .
F107 F 1.06959(14) -0.21731(14) 0.13700(11) 0.0469(4) Uani 1 1 d . . .
F108 F 1.08603(14) -0.02567(15) 0.06904(11) 0.0516(5) Uani 1 1 d . . .
F109 F 0.90102(16) 0.09594(12) 0.09405(11) 0.0483(4) Uani 1 1 d . . .
F110 F 0.71131(13) 0.02756(10) 0.19136(10) 0.0355(3) Uani 1 1 d . . .
F111 F 0.45043(12) -0.18244(11) 0.38429(10) 0.0349(3) Uani 1 1 d . . .
F112 F 0.42184(15) -0.14021(12) 0.52444(10) 0.0442(4) Uani 1 1 d . . .
F113 F 0.60361(16) -0.06517(12) 0.57772(10) 0.0449(4) Uani 1 1 d . . .
F114 F 0.81095(14) -0.02840(11) 0.48392(10) 0.0389(4) Uani 1 1 d . . .
F115 F 0.84313(12) -0.06900(11) 0.34546(9) 0.0331(3) Uani 1 1 d . . .
F116 F 0.63726(14) -0.22979(11) 0.13660(10) 0.0368(3) Uani 1 1 d . . .
F117 F 0.48817(15) -0.15760(13) 0.00741(10) 0.0469(4) Uani 1 1 d . . .
F118 F 0.31657(14) -0.01358(14) 0.00256(10) 0.0500(5) Uani 1 1 d . . .
F119 F 0.30416(14) 0.06109(12) 0.12887(11) 0.0468(4) Uani 1 1 d . . .
F120 F 0.45549(13) -0.00455(10) 0.25459(10) 0.0357(3) Uani 1 1 d . . .
N1 N 1.27087(17) 0.26733(14) 0.28204(13) 0.0263(4) Uani 1 1 d . . .
N2 N 1.00628(17) 0.39416(14) 0.17945(13) 0.0277(4) Uani 1 1 d . . .
N3 N 0.99645(17) 0.25092(14) 0.39233(13) 0.0269(4) Uani 1 1 d . . .
N4 N 1.12038(16) 0.40686(14) 0.31321(12) 0.0252(4) Uani 1 1 d . . .
N5 N 1.64742(18) 0.26962(16) 0.29424(15) 0.0344(5) Uani 1 1 d . . .
N6 N 0.8364(2) 0.64363(17) 0.00965(14) 0.0396(5) Uani 1 1 d . . .
N7 N 0.8459(2) 0.21690(18) 0.63232(15) 0.0398(5) Uani 1 1 d . . .
C1 C 1.3496(2) 0.21321(18) 0.25056(15) 0.0285(5) Uani 1 1 d . . .
H1A H 1.3169 0.1735 0.2253 0.034 Uiso 1 1 calc R . .
C2 C 1.4730(2) 0.21161(18) 0.25262(15) 0.0297(5) Uani 1 1 d . . .
H2A H 1.5233 0.1725 0.2285 0.036 Uiso 1 1 calc R . .
C3 C 1.5250(2) 0.26792(18) 0.29056(16) 0.0294(5) Uani 1 1 d . . .
C4 C 1.4433(2) 0.32308(17) 0.32498(16) 0.0283(5) Uani 1 1 d . . .
H4A H 1.4734 0.3624 0.3518 0.034 Uiso 1 1 calc R . .
C5 C 1.3198(2) 0.32048(17) 0.32007(15) 0.0258(4) Uani 1 1 d . . .
C6 C 1.6982(2) 0.3261(2) 0.3365(2) 0.0426(7) Uani 1 1 d . . .
H6A H 1.6355 0.3732 0.3441 0.064 Uiso 1 1 calc R . .
H6B H 1.7655 0.3589 0.3025 0.064 Uiso 1 1 calc R . .
H6C H 1.7280 0.2843 0.3914 0.064 Uiso 1 1 calc R . .
C7 C 1.7273(2) 0.1959(2) 0.2773(2) 0.0458(7) Uani 1 1 d . . .
H7A H 1.6824 0.1634 0.2484 0.069 Uiso 1 1 calc R . .
H7B H 1.7578 0.1499 0.3303 0.069 Uiso 1 1 calc R . .
H7C H 1.7956 0.2247 0.2416 0.069 Uiso 1 1 calc R . .
C8 C 0.9230(2) 0.39218(18) 0.12470(16) 0.0308(5) Uani 1 1 d . . .
H8A H 0.9031 0.3315 0.1258 0.037 Uiso 1 1 calc R . .
C9 C 0.8652(2) 0.47068(19) 0.06786(16) 0.0324(5) Uani 1 1 d . . .
H9A H 0.8077 0.4637 0.0312 0.039 Uiso 1 1 calc R . .
C10 C 0.8918(2) 0.56283(19) 0.06399(15) 0.0312(5) Uani 1 1 d . . .
C11 C 0.9788(2) 0.56499(18) 0.12095(15) 0.0286(5) Uani 1 1 d . . .
H11A H 1.0000 0.6244 0.1221 0.034 Uiso 1 1 calc R . .
C12 C 1.0329(2) 0.48204(17) 0.17458(15) 0.0268(5) Uani 1 1 d . . .
C13 C 0.8702(3) 0.7368(2) 0.0049(2) 0.0460(7) Uani 1 1 d . . .
H13A H 0.9330 0.7289 0.0459 0.069 Uiso 1 1 calc R . .
H13B H 0.7988 0.7740 0.0171 0.069 Uiso 1 1 calc R . .
H13C H 0.9015 0.7701 -0.0517 0.069 Uiso 1 1 calc R . .
C14 C 0.7428(3) 0.6409(2) -0.04732(19) 0.0457(7) Uani 1 1 d . . .
H14A H 0.7279 0.5745 -0.0376 0.069 Uiso 1 1 calc R . .
H14B H 0.7701 0.6709 -0.1056 0.069 Uiso 1 1 calc R . .
H14C H 0.6676 0.6754 -0.0368 0.069 Uiso 1 1 calc R . .
C15 C 0.9611(2) 0.16662(18) 0.44445(17) 0.0325(5) Uani 1 1 d . . .
H15A H 0.9713 0.1141 0.4250 0.039 Uiso 1 1 calc R . .
C16 C 0.9115(2) 0.15091(18) 0.52340(17) 0.0335(5) Uani 1 1 d . . .
H16A H 0.8890 0.0893 0.5565 0.040 Uiso 1 1 calc R . .
C17 C 0.8942(2) 0.22652(18) 0.55523(16) 0.0309(5) Uani 1 1 d . . .
C18 C 0.9315(2) 0.31529(17) 0.50113(15) 0.0277(5) Uani 1 1 d . . .
H18A H 0.9235 0.3690 0.5191 0.033 Uiso 1 1 calc R . .
C19 C 0.97905(19) 0.32385(16) 0.42282(15) 0.0252(4) Uani 1 1 d . . .
C20 C 0.8219(3) 0.1238(2) 0.69091(19) 0.0482(7) Uani 1 1 d . . .
H20A H 0.8344 0.0767 0.6625 0.072 Uiso 1 1 calc R . .
H20B H 0.7379 0.1254 0.7118 0.072 Uiso 1 1 calc R . .
H20C H 0.8772 0.1062 0.7381 0.072 Uiso 1 1 calc R . .
C21 C 0.8318(3) 0.2976(2) 0.66194(18) 0.0429(7) Uani 1 1 d . . .
H21A H 0.8505 0.3556 0.6159 0.064 Uiso 1 1 calc R . .
H21B H 0.8874 0.2864 0.7081 0.064 Uiso 1 1 calc R . .
H21C H 0.7481 0.3051 0.6818 0.064 Uiso 1 1 calc R . .
C22 C 1.2328(2) 0.37671(17) 0.35955(15) 0.0263(5) Uani 1 1 d . . .
H22A H 1.2146 0.3371 0.4183 0.032 Uiso 1 1 calc R . .
H22B H 1.2708 0.4334 0.3605 0.032 Uiso 1 1 calc R . .
C23 C 1.1299(2) 0.48433(17) 0.23395(15) 0.0268(5) Uani 1 1 d . . .
H23A H 1.2112 0.4786 0.2082 0.032 Uiso 1 1 calc R . .
H23B H 1.1202 0.5459 0.2438 0.032 Uiso 1 1 calc R . .
C24 C 1.0147(2) 0.41917(16) 0.36361(15) 0.0257(4) Uani 1 1 d . . .
H24A H 0.9462 0.4520 0.3264 0.031 Uiso 1 1 calc R . .
H24B H 1.0327 0.4595 0.3964 0.031 Uiso 1 1 calc R . .
C25 C 1.05672(18) 0.16478(15) 0.24345(15) 0.0236(4) Uani 1 1 d . . .
C101 C 0.6583(2) -0.28179(16) 0.32402(15) 0.0255(4) Uani 1 1 d . . .
C102 C 0.7482(2) -0.33006(17) 0.38105(15) 0.0262(5) Uani 1 1 d . . .
C103 C 0.7486(2) -0.42371(17) 0.43279(15) 0.0292(5) Uani 1 1 d . . .
C104 C 0.6532(2) -0.47538(17) 0.43053(16) 0.0312(5) Uani 1 1 d . . .
C105 C 0.5605(2) -0.43194(17) 0.37635(16) 0.0299(5) Uani 1 1 d . . .
C106 C 0.5643(2) -0.33805(17) 0.32498(15) 0.0288(5) Uani 1 1 d . . .
C107 C 0.7852(2) -0.13308(18) 0.21850(15) 0.0278(5) Uani 1 1 d . . .
C108 C 0.8798(2) -0.19054(19) 0.19975(16) 0.0307(5) Uani 1 1 d . . .
C109 C 0.9798(2) -0.1559(2) 0.15097(17) 0.0367(6) Uani 1 1 d . . .
C110 C 0.9887(2) -0.0599(2) 0.11643(16) 0.0391(6) Uani 1 1 d . . .
C111 C 0.8964(2) 0.0009(2) 0.12946(16) 0.0360(6) Uani 1 1 d . . .
C112 C 0.7981(2) -0.03640(18) 0.17956(15) 0.0303(5) Uani 1 1 d . . .
C113 C 0.6464(2) -0.12647(16) 0.35499(15) 0.0267(5) Uani 1 1 d . . .
C114 C 0.5431(2) -0.14337(17) 0.40647(16) 0.0305(5) Uani 1 1 d . . .
C115 C 0.5265(2) -0.12429(18) 0.47999(17) 0.0340(5) Uani 1 1 d . . .
C116 C 0.6178(2) -0.08585(18) 0.50684(16) 0.0341(5) Uani 1 1 d . . .
C117 C 0.7221(2) -0.06765(17) 0.45900(16) 0.0313(5) Uani 1 1 d . . .
C118 C 0.7350(2) -0.08848(17) 0.38561(15) 0.0282(5) Uani 1 1 d . . .
C119 C 0.5535(2) -0.12331(17) 0.20454(15) 0.0281(5) Uani 1 1 d . . .
C120 C 0.5548(2) -0.15732(18) 0.13768(16) 0.0315(5) Uani 1 1 d . . .
C121 C 0.4771(2) -0.1222(2) 0.07047(17) 0.0370(6) Uani 1 1 d . . .
C122 C 0.3909(2) -0.0498(2) 0.06794(17) 0.0378(6) Uani 1 1 d . . .
C123 C 0.3860(2) -0.0119(2) 0.13110(17) 0.0369(6) Uani 1 1 d . . .
C124 C 0.4663(2) -0.04843(18) 0.19743(16) 0.0311(5) Uani 1 1 d . . .
O1S O 1.3576(4) 0.5657(3) 0.0776(2) 0.0977(11) Uani 1 1 d . . .
C1S C 1.325(2) 0.6600(8) 0.0672(14) 0.276(14) Uani 0.68 1 d P A 1
H1SA H 1.2791 0.6606 0.1186 0.332 Uiso 0.68 1 calc PR A 1
H1SB H 1.4014 0.6897 0.0670 0.332 Uiso 0.68 1 calc PR A 1
C2S C 1.2707(5) 0.7104(5) 0.0119(5) 0.0639(16) Uani 0.68 1 d P A 1
H2SA H 1.2527 0.7722 0.0195 0.096 Uiso 0.68 1 calc PR A 1
H2SB H 1.1946 0.6834 0.0088 0.096 Uiso 0.68 1 calc PR A 1
H2SC H 1.3180 0.7191 -0.0403 0.096 Uiso 0.68 1 calc PR A 1
C1T C 1.3723(9) 0.6417(7) 0.0090(8) 0.053(3) Uani 0.32 1 d P A 2
H1TA H 1.4210 0.6760 0.0349 0.064 Uiso 0.32 1 calc PR A 2
H1TB H 1.4340 0.6109 -0.0197 0.064 Uiso 0.32 1 calc PR A 2
C2T C 1.3402(11) 0.7119(9) -0.0544(7) 0.061(3) Uani 0.32 1 d P A 2
H2TA H 1.4114 0.7453 -0.0811 0.092 Uiso 0.32 1 calc PR A 2
H2TB H 1.2820 0.7554 -0.0372 0.092 Uiso 0.32 1 calc PR A 2
H2TC H 1.3021 0.6897 -0.0944 0.092 Uiso 0.32 1 calc PR A 2
C3S C 1.4491(17) 0.559(3) 0.132(2) 0.39(3) Uani 0.53 1 d P A 3
H3SA H 1.4563 0.6269 0.1233 0.465 Uiso 0.53 1 calc PR A 3
H3SB H 1.4058 0.5347 0.1870 0.465 Uiso 0.53 1 calc PR A 3
C3T C 1.4697(10) 0.4962(8) 0.1021(6) 0.072(3) Uani 0.47 1 d P A 4
H3TA H 1.4460 0.4317 0.1353 0.087 Uiso 0.47 1 calc PR A 4
H3TB H 1.5151 0.4930 0.0513 0.087 Uiso 0.47 1 calc PR A 4
C4S C 1.5414(9) 0.5289(5) 0.1498(4) 0.142(3) Uani 1 1 d . . .
H4SB H 1.5726 0.5585 0.1871 0.213 Uiso 1 1 calc R A 3
H4SA H 1.5932 0.5415 0.0992 0.213 Uiso 1 1 calc R A 3
H4SC H 1.5416 0.4600 0.1789 0.213 Uiso 1 1 calc R A 3

loop_
_atom_site_aniso_label
_atom_site_aniso_U_11
_atom_site_aniso_U_22
_atom_site_aniso_U_33
_atom_site_aniso_U_23
_atom_site_aniso_U_13
_atom_site_aniso_U_12
B101 0.0211(12) 0.0269(12) 0.0280(13) -0.0067(10) -0.0021(10) -0.0034(9)
O1 0.0791(19) 0.0549(15) 0.114(2) -0.0486(16) -0.0286(17) 0.0046(13)
Cu1 0.02090(15) 0.03030(16) 0.03454(17) -0.01328(13) -0.00315(11) 0.00045(11)
F101 0.0234(7) 0.0325(7) 0.0386(8) -0.0130(6) -0.0089(6) 0.0003(6)
F102 0.0410(8) 0.0307(8) 0.0384(8) -0.0124(6) -0.0146(7) 0.0100(6)
F103 0.0533(10) 0.0239(7) 0.0386(8) -0.0059(6) -0.0005(7) -0.0024(7)
F104 0.0353(8) 0.0320(8) 0.0470(9) -0.0103(7) 0.0021(7) -0.0124(6)
F105 0.0254(7) 0.0356(8) 0.0440(9) -0.0044(7) -0.0076(6) -0.0085(6)
F106 0.0303(8) 0.0367(8) 0.0469(9) -0.0195(7) 0.0042(6) 0.0009(6)
F107 0.0296(8) 0.0688(12) 0.0461(10) -0.0269(9) 0.0071(7) 0.0003(8)
F108 0.0317(8) 0.0824(13) 0.0389(9) -0.0151(9) 0.0109(7) -0.0239(9)
F109 0.0496(10) 0.0439(9) 0.0442(9) -0.0007(8) -0.0031(8) -0.0229(8)
F110 0.0337(8) 0.0292(7) 0.0401(8) -0.0067(6) -0.0012(6) -0.0047(6)
F111 0.0210(7) 0.0376(8) 0.0414(8) -0.0075(7) 0.0023(6) -0.0043(6)
F112 0.0371(9) 0.0473(9) 0.0402(9) -0.0084(7) 0.0132(7) 0.0042(7)
F113 0.0570(10) 0.0426(9) 0.0329(8) -0.0142(7) 0.0025(7) 0.0096(8)
F114 0.0406(9) 0.0402(9) 0.0411(9) -0.0202(7) -0.0093(7) 0.0005(7)
F115 0.0248(7) 0.0411(8) 0.0357(8) -0.0154(7) 0.0006(6) -0.0070(6)
F116 0.0343(8) 0.0393(8) 0.0377(8) -0.0137(7) -0.0013(6) -0.0053(6)
F117 0.0477(10) 0.0596(11) 0.0354(8) -0.0146(8) -0.0068(7) -0.0182(8)
F118 0.0292(8) 0.0706(12) 0.0350(9) 0.0049(8) -0.0124(7) -0.0118(8)
F119 0.0310(8) 0.0444(9) 0.0506(10) 0.0008(8) -0.0085(7) 0.0064(7)
F120 0.0303(8) 0.0316(8) 0.0412(8) -0.0082(6) -0.0047(6) 0.0035(6)
N1 0.0208(9) 0.0303(10) 0.0306(10) -0.0140(8) -0.0027(8) -0.0010(7)
N2 0.0224(9) 0.0293(10) 0.0329(10) -0.0125(8) -0.0031(8) 0.0002(8)
N3 0.0202(9) 0.0266(10) 0.0343(11) -0.0109(8) -0.0026(8) -0.0007(7)
N4 0.0182(9) 0.0282(10) 0.0292(10) -0.0100(8) -0.0025(7) 0.0003(7)
N5 0.0172(9) 0.0439(12) 0.0453(13) -0.0199(10) -0.0025(8) -0.0001(8)
N6 0.0419(13) 0.0396(12) 0.0326(11) -0.0080(10) -0.0102(10) 0.0081(10)
N7 0.0313(11) 0.0478(14) 0.0337(12) -0.0055(10) 0.0030(9) -0.0051(10)
C1 0.0234(11) 0.0334(12) 0.0316(12) -0.0147(10) -0.0023(9) -0.0007(9)
C2 0.0226(11) 0.0373(13) 0.0320(12) -0.0163(10) -0.0008(9) 0.0015(9)
C3 0.0201(11) 0.0341(12) 0.0340(12) -0.0124(10) -0.0009(9) 0.0003(9)
C4 0.0209(11) 0.0321(12) 0.0346(12) -0.0145(10) -0.0048(9) -0.0022(9)
C5 0.0223(11) 0.0286(11) 0.0274(11) -0.0106(9) -0.0023(9) -0.0019(9)
C6 0.0209(12) 0.0442(15) 0.069(2) -0.0266(15) -0.0062(12) -0.0043(11)
C7 0.0156(11) 0.0585(19) 0.070(2) -0.0324(16) 0.0002(12) 0.0042(11)
C8 0.0261(12) 0.0348(13) 0.0341(13) -0.0143(10) -0.0045(10) -0.0040(10)
C9 0.0245(11) 0.0452(15) 0.0288(12) -0.0146(11) -0.0044(9) -0.0005(10)
C10 0.0251(12) 0.0393(13) 0.0264(11) -0.0096(10) 0.0001(9) 0.0044(10)
C11 0.0271(12) 0.0311(12) 0.0278(11) -0.0110(10) 0.0008(9) -0.0011(9)
C12 0.0211(11) 0.0315(12) 0.0301(12) -0.0139(10) 0.0022(9) -0.0028(9)
C13 0.0500(18) 0.0384(15) 0.0431(16) -0.0087(13) -0.0082(13) 0.0115(13)
C14 0.0379(15) 0.0552(18) 0.0372(15) -0.0082(13) -0.0098(12) 0.0053(13)
C15 0.0300(13) 0.0271(12) 0.0399(14) -0.0107(10) -0.0036(10) -0.0011(9)
C16 0.0294(12) 0.0297(12) 0.0371(14) -0.0045(10) -0.0035(10) -0.0063(10)
C17 0.0185(11) 0.0369(13) 0.0335(13) -0.0073(10) -0.0053(9) 0.0005(9)
C18 0.0199(10) 0.0300(12) 0.0323(12) -0.0101(10) -0.0042(9) 0.0014(9)
C19 0.0163(10) 0.0280(11) 0.0320(12) -0.0117(9) -0.0039(8) 0.0014(8)
C20 0.0438(16) 0.0532(18) 0.0365(15) 0.0003(13) 0.0013(13) -0.0118(14)
C21 0.0372(15) 0.0563(18) 0.0328(14) -0.0149(13) 0.0017(11) 0.0052(13)
C22 0.0185(10) 0.0312(12) 0.0322(12) -0.0142(10) -0.0036(9) -0.0024(9)
C23 0.0228(11) 0.0281(11) 0.0303(12) -0.0104(9) -0.0006(9) -0.0048(9)
C24 0.0224(11) 0.0279(11) 0.0279(11) -0.0110(9) -0.0026(9) 0.0001(9)
C25 0.0131(9) 0.0219(10) 0.0387(12) -0.0143(9) -0.0027(8) 0.0001(8)
C101 0.0211(10) 0.0263(11) 0.0287(11) -0.0084(9) 0.0002(8) -0.0037(8)
C102 0.0203(10) 0.0288(11) 0.0306(12) -0.0121(9) -0.0008(9) 0.0005(9)
C103 0.0293(12) 0.0304(12) 0.0284(12) -0.0121(10) -0.0048(9) 0.0056(9)
C104 0.0395(14) 0.0226(11) 0.0303(12) -0.0085(9) 0.0017(10) 0.0002(10)
C105 0.0279(12) 0.0273(11) 0.0348(13) -0.0102(10) 0.0038(10) -0.0074(9)
C106 0.0218(11) 0.0314(12) 0.0314(12) -0.0078(10) -0.0025(9) -0.0028(9)
C107 0.0217(11) 0.0347(12) 0.0270(11) -0.0095(10) -0.0022(9) -0.0062(9)
C108 0.0257(12) 0.0371(13) 0.0304(12) -0.0121(10) -0.0020(9) -0.0045(10)
C109 0.0221(12) 0.0596(18) 0.0317(13) -0.0195(12) -0.0003(10) -0.0043(11)
C110 0.0278(13) 0.0614(18) 0.0268(12) -0.0100(12) 0.0013(10) -0.0180(12)
C111 0.0330(13) 0.0423(14) 0.0291(12) -0.0037(11) -0.0051(10) -0.0154(11)
C112 0.0251(11) 0.0366(13) 0.0295(12) -0.0106(10) -0.0039(9) -0.0048(10)
C113 0.0225(11) 0.0218(10) 0.0315(12) -0.0043(9) -0.0010(9) 0.0006(8)
C114 0.0237(11) 0.0271(11) 0.0350(13) -0.0039(10) -0.0024(9) 0.0007(9)
C115 0.0284(12) 0.0313(12) 0.0345(13) -0.0044(10) 0.0061(10) 0.0058(10)
C116 0.0383(14) 0.0291(12) 0.0301(12) -0.0069(10) -0.0024(10) 0.0088(10)
C117 0.0343(13) 0.0255(11) 0.0327(12) -0.0086(10) -0.0088(10) 0.0043(9)
C118 0.0242(11) 0.0286(11) 0.0294(12) -0.0073(9) -0.0011(9) -0.0006(9)
C119 0.0216(11) 0.0269(11) 0.0309(12) -0.0026(9) -0.0017(9) -0.0060(9)
C120 0.0257(12) 0.0308(12) 0.0342(13) -0.0050(10) -0.0007(10) -0.0070(10)
C121 0.0310(13) 0.0458(15) 0.0311(13) -0.0057(11) -0.0019(10) -0.0153(11)
C122 0.0273(13) 0.0452(15) 0.0302(13) 0.0039(11) -0.0076(10) -0.0118(11)
C123 0.0222(12) 0.0371(14) 0.0390(14) 0.0038(11) -0.0036(10) -0.0044(10)
C124 0.0244(11) 0.0296(12) 0.0335(13) -0.0028(10) -0.0011(9) -0.0048(9)
O1S 0.107(3) 0.109(3) 0.076(2) -0.031(2) 0.020(2) -0.016(2)
C1S 0.38(3) 0.080(7) 0.39(3) -0.112(11) 0.31(2) -0.128(12)
C2S 0.045(3) 0.062(4) 0.096(5) -0.038(4) -0.006(3) -0.014(3)
C1T 0.034(5) 0.035(5) 0.081(8) -0.010(5) 0.013(5) -0.003(4)
C2T 0.065(7) 0.085(9) 0.060(7) -0.051(7) 0.008(6) -0.037(6)
C3S 0.078(11) 0.72(8) 0.49(6) -0.39(6) -0.11(2) 0.11(2)
C3T 0.069(6) 0.089(7) 0.062(5) -0.027(5) 0.012(5) -0.028(5)
C4S 0.197(8) 0.111(5) 0.084(4) 0.010(4) 0.017(5) -0.017(5)

loop_
_atom_type_symbol
_atom_type_description
_atom_type_scat_dispersion_real
_atom_type_scat_dispersion_imag
_atom_type_scat_source
C C 0.0033 0.0016 'International Tables Vol C Tables 4.2.6.8 and 6.1.1.4'
H H 0.0000 0.0000 'International Tables Vol C Tables 4.2.6.8 and 6.1.1.4'
B B 0.0013 0.0007 'International Tables Vol C Tables 4.2.6.8 and 6.1.1.4'
N N 0.0061 0.0033 'International Tables Vol C Tables 4.2.6.8 and 6.1.1.4'
O O 0.0106 0.0060 'International Tables Vol C Tables 4.2.6.8 and 6.1.1.4'
F F 0.0171 0.0103 'International Tables Vol C Tables 4.2.6.8 and 6.1.1.4'
Cu Cu 0.3201 1.2651 'International Tables Vol C Tables 4.2.6.8 and 6.1.1.4'

loop_
_exptl_crystal_face_index_h
_exptl_crystal_face_index_k
_exptl_crystal_face_index_l
_exptl_crystal_face_perp_dist
0.00 21.00 3.00 0.0756
0.00 -20.00 0.00 0.0762
13.00 -9.00 -7.00 0.2448
-14.00 7.00 7.00 0.2443
0.00 -21.00 -5.00 0.0739
0.00 -21.00 -9.00 0.0801
0.00 2.00 -22.00 0.2978
13.00 -3.00 -12.00 0.2686
-12.00 0.00 13.00 0.2263
14.00 11.00 0.00 0.2602
-1.00 9.00 24.00 0.2487
-16.00 -4.00 -2.00 0.3141
-7.00 -6.00 -22.00 0.3792
0.00 21.00 12.00 0.1016

loop_
_geom_angle_atom_site_label_1
_geom_angle_atom_site_label_2
_geom_angle_atom_site_label_3
_geom_angle
_geom_angle_site_symmetry_1
_geom_angle_site_symmetry_3
_geom_angle_publ_flag
C107 B101 C119 102.87(19) . . ?
C107 B101 C113 112.17(18) . . ?
C119 B101 C113 114.9(2) . . ?
C107 B101 C101 114.7(2) . . ?
C119 B101 C101 112.05(18) . . ?
C113 B101 C101 100.64(18) . . ?
C25 Cu1 N1 104.98(8) . . ?
C25 Cu1 N3 108.32(9) . . ?
N1 Cu1 N3 110.98(8) . . ?
C25 Cu1 N2 107.68(9) . . ?
N1 Cu1 N2 112.63(8) . . ?
N3 Cu1 N2 111.87(8) . . ?
C25 Cu1 N4 178.22(8) . . ?
N1 Cu1 N4 73.34(7) . . ?
N3 Cu1 N4 73.01(7) . . ?
N2 Cu1 N4 72.66(7) . . ?
C5 N1 C1 116.43(19) . . ?
C5 N1 Cu1 120.65(16) . . ?
C1 N1 Cu1 122.92(15) . . ?
C8 N2 C12 115.3(2) . . ?
C8 N2 Cu1 123.33(16) . . ?
C12 N2 Cu1 121.18(16) . . ?
C15 N3 C19 115.2(2) . . ?
C15 N3 Cu1 123.69(17) . . ?
C19 N3 Cu1 121.07(16) . . ?
C23 N4 C24 113.67(18) . . ?
C23 N4 C22 114.53(18) . . ?
C24 N4 C22 114.41(19) . . ?
C23 N4 Cu1 104.74(14) . . ?
C24 N4 Cu1 103.84(13) . . ?
C22 N4 Cu1 103.96(13) . . ?
C3 N5 C6 120.9(2) . . ?
C3 N5 C7 119.5(2) . . ?
C6 N5 C7 117.4(2) . . ?
C10 N6 C13 120.7(2) . . ?
C10 N6 C14 121.8(2) . . ?
C13 N6 C14 117.5(2) . . ?
C17 N7 C20 120.5(3) . . ?
C17 N7 C21 120.7(2) . . ?
C20 N7 C21 118.4(2) . . ?
N1 C1 C2 124.5(2) . . ?
N1 C1 H1A 117.8 . . ?
C2 C1 H1A 117.8 . . ?
C1 C2 C3 119.6(2) . . ?
C1 C2 H2A 120.2 . . ?
C3 C2 H2A 120.2 . . ?
N5 C3 C2 122.3(2) . . ?
N5 C3 C4 121.6(2) . . ?
C2 C3 C4 116.1(2) . . ?
C5 C4 C3 120.5(2) . . ?
C5 C4 H4A 119.8 . . ?
C3 C4 H4A 119.8 . . ?
N1 C5 C4 122.8(2) . . ?
N1 C5 C22 116.78(19) . . ?
C4 C5 C22 120.4(2) . . ?
N5 C6 H6A 109.5 . . ?
N5 C6 H6B 109.5 . . ?
H6A C6 H6B 109.5 . . ?
N5 C6 H6C 109.5 . . ?
H6A C6 H6C 109.5 . . ?
H6B C6 H6C 109.5 . . ?
N5 C7 H7A 109.5 . . ?
N5 C7 H7B 109.5 . . ?
H7A C7 H7B 109.5 . . ?
N5 C7 H7C 109.5 . . ?
H7A C7 H7C 109.5 . . ?
H7B C7 H7C 109.5 . . ?
N2 C8 C9 125.0(2) . . ?
N2 C8 H8A 117.5 . . ?
C9 C8 H8A 117.5 . . ?
C8 C9 C10 119.5(2) . . ?
C8 C9 H9A 120.2 . . ?
C10 C9 H9A 120.2 . . ?
N6 C10 C11 122.1(2) . . ?
N6 C10 C9 122.4(2) . . ?
C11 C10 C9 115.5(2) . . ?
C12 C11 C10 120.4(2) . . ?
C12 C11 H11A 119.8 . . ?
C10 C11 H11A 119.8 . . ?
N2 C12 C11 124.2(2) . . ?
N2 C12 C23 115.3(2) . . ?
C11 C12 C23 120.4(2) . . ?
N6 C13 H13A 109.5 . . ?
N6 C13 H13B 109.5 . . ?
H13A C13 H13B 109.5 . . ?
N6 C13 H13C 109.5 . . ?
H13A C13 H13C 109.5 . . ?
H13B C13 H13C 109.5 . . ?
N6 C14 H14A 109.5 . . ?
N6 C14 H14B 109.5 . . ?
H14A C14 H14B 109.5 . . ?
N6 C14 H14C 109.5 . . ?
H14A C14 H14C 109.5 . . ?
H14B C14 H14C 109.5 . . ?
N3 C15 C16 125.1(2) . . ?
N3 C15 H15A 117.5 . . ?
C16 C15 H15A 117.5 . . ?
C15 C16 C17 119.7(2) . . ?
C15 C16 H16A 120.1 . . ?
C17 C16 H16A 120.1 . . ?
N7 C17 C16 123.3(2) . . ?
N7 C17 C18 121.0(2) . . ?
C16 C17 C18 115.7(2) . . ?
C19 C18 C17 120.1(2) . . ?
C19 C18 H18A 119.9 . . ?
C17 C18 H18A 119.9 . . ?
N3 C19 C18 124.2(2) . . ?
N3 C19 C24 115.4(2) . . ?
C18 C19 C24 120.4(2) . . ?
N7 C20 H20A 109.5 . . ?
N7 C20 H20B 109.5 . . ?
H20A C20 H20B 109.5 . . ?
N7 C20 H20C 109.5 . . ?
H20A C20 H20C 109.5 . . ?
H20B C20 H20C 109.5 . . ?
N7 C21 H21A 109.5 . . ?
N7 C21 H21B 109.5 . . ?
H21A C21 H21B 109.5 . . ?
N7 C21 H21C 109.5 . . ?
H21A C21 H21C 109.5 . . ?
H21B C21 H21C 109.5 . . ?
N4 C22 C5 111.05(19) . . ?
N4 C22 H22A 109.4 . . ?
C5 C22 H22A 109.4 . . ?
N4 C22 H22B 109.4 . . ?
C5 C22 H22B 109.4 . . ?
H22A C22 H22B 108.0 . . ?
N4 C23 C12 110.29(18) . . ?
N4 C23 H23A 109.6 . . ?
C12 C23 H23A 109.6 . . ?
N4 C23 H23B 109.6 . . ?
C12 C23 H23B 109.6 . . ?
H23A C23 H23B 108.1 . . ?
N4 C24 C19 110.65(19) . . ?
N4 C24 H24A 109.5 . . ?
C19 C24 H24A 109.5 . . ?
N4 C24 H24B 109.5 . . ?
C19 C24 H24B 109.5 . . ?
H24A C24 H24B 108.1 . . ?
O1 C25 Cu1 174.6(3) . . ?
C102 C101 C106 112.8(2) . . ?
C102 C101 B101 119.52(19) . . ?
C106 C101 B101 127.0(2) . . ?
F101 C102 C103 116.0(2) . . ?
F101 C102 C101 119.0(2) . . ?
C103 C102 C101 125.0(2) . . ?
F102 C103 C102 120.5(2) . . ?
F102 C103 C104 120.2(2) . . ?
C102 C103 C104 119.3(2) . . ?
F103 C104 C105 120.8(2) . . ?
F103 C104 C103 120.3(2) . . ?
C105 C104 C103 118.9(2) . . ?
F104 C105 C104 119.4(2) . . ?
F104 C105 C106 120.7(2) . . ?
C104 C105 C106 119.9(2) . . ?
F105 C106 C105 114.8(2) . . ?
F105 C106 C101 121.0(2) . . ?
C105 C106 C101 124.1(2) . . ?
C108 C107 C112 113.2(2) . . ?
C108 C107 B101 128.4(2) . . ?
C112 C107 B101 118.3(2) . . ?
F106 C108 C109 115.3(2) . . ?
F106 C108 C107 120.9(2) . . ?
C109 C108 C107 123.8(2) . . ?
F107 C109 C110 119.9(2) . . ?
F107 C109 C108 120.0(3) . . ?
C110 C109 C108 120.1(3) . . ?
F108 C110 C111 120.4(3) . . ?
F108 C110 C109 120.4(3) . . ?
C111 C110 C109 119.2(2) . . ?
F109 C111 C110 120.5(2) . . ?
F109 C111 C112 120.4(3) . . ?
C110 C111 C112 119.1(3) . . ?
F110 C112 C111 116.1(2) . . ?
F110 C112 C107 119.3(2) . . ?
C111 C112 C107 124.6(2) . . ?
C118 C113 C114 113.2(2) . . ?
C118 C113 B101 126.6(2) . . ?
C114 C113 B101 119.7(2) . . ?
F111 C114 C115 116.0(2) . . ?
F111 C114 C113 118.9(2) . . ?
C115 C114 C113 125.1(2) . . ?
F112 C115 C114 121.0(2) . . ?
F112 C115 C116 120.0(2) . . ?
C114 C115 C116 119.0(2) . . ?
F113 C116 C117 120.8(2) . . ?
F113 C116 C115 120.4(2) . . ?
C117 C116 C115 118.8(2) . . ?
F114 C117 C116 119.2(2) . . ?
F114 C117 C118 120.6(2) . . ?
C116 C117 C118 120.1(2) . . ?
F115 C118 C117 114.1(2) . . ?
F115 C118 C113 122.1(2) . . ?
C117 C118 C113 123.8(2) . . ?
C124 C119 C120 113.3(2) . . ?
C124 C119 B101 127.8(2) . . ?
C120 C119 B101 118.5(2) . . ?
F116 C120 C121 116.3(2) . . ?
F116 C120 C119 119.1(2) . . ?
C121 C120 C119 124.6(3) . . ?
F117 C121 C122 120.3(2) . . ?
F117 C121 C120 120.2(3) . . ?
C122 C121 C120 119.4(3) . . ?
F118 C122 C121 120.3(3) . . ?
F118 C122 C123 120.8(3) . . ?
C121 C122 C123 118.9(2) . . ?
F119 C123 C122 120.1(2) . . ?
F119 C123 C124 119.8(3) . . ?
C122 C123 C124 120.2(3) . . ?
F120 C124 C119 121.3(2) . . ?
F120 C124 C123 115.2(2) . . ?
C119 C124 C123 123.5(3) . . ?
C1T O1S C1S 52.3(8) . . ?
C1T O1S C3S 108.0(19) . . ?
C1S O1S C3S 93.1(19) . . ?
C1T O1S C3T 114.5(6) . . ?
C1S O1S C3T 137.6(11) . . ?
C3S O1S C3T 49.2(15) . . ?
C2S C1S O1S 123.4(19) . . ?
C2S C1S H1SA 106.5 . . ?
O1S C1S H1SA 106.5 . . ?
C2S C1S H1SB 106.5 . . ?
O1S C1S H1SB 106.5 . . ?
H1SA C1S H1SB 106.5 . . ?
C1S C2S H2SA 109.5 . . ?
C1S C2S H2SB 109.5 . . ?
H2SA C2S H2SB 109.5 . . ?
C1S C2S H2SC 109.5 . . ?
H2SA C2S H2SC 109.5 . . ?
H2SB C2S H2SC 109.5 . . ?
C2T C1T O1S 156.6(10) . . ?
C2T C1T H1TA 97.2 . . ?
O1S C1T H1TA 97.2 . . ?
C2T C1T H1TB 97.2 . . ?
O1S C1T H1TB 97.2 . . ?
H1TA C1T H1TB 103.6 . . ?
C1T C2T H2TA 109.5 . . ?
C1T C2T H2TB 109.5 . . ?
H2TA C2T H2TB 109.5 . . ?
C1T C2T H2TC 109.5 . . ?
H2TA C2T H2TC 109.5 . . ?
H2TB C2T H2TC 109.5 . . ?
C4S C3S O1S 144(3) . . ?
C4S C3S H3SA 101.0 . . ?
O1S C3S H3SA 101.0 . . ?
C4S C3S H3SB 101.0 . . ?
O1S C3S H3SB 101.0 . . ?
H3SA C3S H3SB 104.5 . . ?
C4S C3T O1S 107.6(8) . . ?
C4S C3T H3TA 110.2 . . ?
O1S C3T H3TA 110.2 . . ?
C4S C3T H3TB 110.2 . . ?
O1S C3T H3TB 110.2 . . ?
H3TA C3T H3TB 108.5 . . ?
C3S C4S C3T 57(2) . . ?
C3S C4S H4SB 109.5 . . ?
C3T C4S H4SB 165.9 . . ?
C3S C4S H4SA 109.5 . . ?
C3T C4S H4SA 81.1 . . ?
H4SB C4S H4SA 109.5 . . ?
C3S C4S H4SC 109.5 . . ?
C3T C4S H4SC 74.3 . . ?
H4SB C4S H4SC 109.5 . . ?
H4SA C4S H4SC 109.5 . . ?

loop_
_geom_bond_atom_site_label_1
_geom_bond_atom_site_label_2
_geom_bond_distance
_geom_bond_site_symmetry_2
_geom_bond_publ_flag
B101 C107 1.646(4) . ?
B101 C119 1.647(3) . ?
B101 C113 1.656(4) . ?
B101 C101 1.658(3) . ?
O1 C25 1.091(3) . ?
Cu1 C25 1.870(2) . ?
Cu1 N1 2.1039(19) . ?
Cu1 N3 2.108(2) . ?
Cu1 N2 2.131(2) . ?
Cu1 N4 2.446(2) . ?
F101 C102 1.353(3) . ?
F102 C103 1.349(3) . ?
F103 C104 1.351(3) . ?
F104 C105 1.342(3) . ?
F105 C106 1.347(3) . ?
F106 C108 1.355(3) . ?
F107 C109 1.359(3) . ?
F108 C110 1.343(3) . ?
F109 C111 1.347(3) . ?
F110 C112 1.351(3) . ?
F111 C114 1.357(3) . ?
F112 C115 1.345(3) . ?
F113 C116 1.340(3) . ?
F114 C117 1.347(3) . ?
F115 C118 1.353(3) . ?
F116 C120 1.357(3) . ?
F117 C121 1.345(3) . ?
F118 C122 1.340(3) . ?
F119 C123 1.346(3) . ?
F120 C124 1.342(3) . ?
N1 C5 1.348(3) . ?
N1 C1 1.350(3) . ?
N2 C8 1.351(3) . ?
N2 C12 1.352(3) . ?
N3 C15 1.350(3) . ?
N3 C19 1.357(3) . ?
N4 C23 1.450(3) . ?
N4 C24 1.450(3) . ?
N4 C22 1.456(3) . ?
N5 C3 1.363(3) . ?
N5 C6 1.447(3) . ?
N5 C7 1.448(4) . ?
N6 C10 1.358(3) . ?
N6 C13 1.455(4) . ?
N6 C14 1.466(4) . ?
N7 C17 1.353(3) . ?
N7 C20 1.448(4) . ?
N7 C21 1.456(4) . ?
C1 C2 1.367(3) . ?
C1 H1A 0.9500 . ?
C2 C3 1.402(3) . ?
C2 H2A 0.9500 . ?
C3 C4 1.409(3) . ?
C4 C5 1.379(3) . ?
C4 H4A 0.9500 . ?
C5 C22 1.503(3) . ?
C6 H6A 0.9800 . ?
C6 H6B 0.9800 . ?
C6 H6C 0.9800 . ?
C7 H7A 0.9800 . ?
C7 H7B 0.9800 . ?
C7 H7C 0.9800 . ?
C8 C9 1.366(4) . ?
C8 H8A 0.9500 . ?
C9 C10 1.419(4) . ?
C9 H9A 0.9500 . ?
C10 C11 1.409(3) . ?
C11 C12 1.368(3) . ?
C11 H11A 0.9500 . ?
C12 C23 1.520(3) . ?
C13 H13A 0.9800 . ?
C13 H13B 0.9800 . ?
C13 H13C 0.9800 . ?
C14 H14A 0.9800 . ?
C14 H14B 0.9800 . ?
C14 H14C 0.9800 . ?
C15 C16 1.373(4) . ?
C15 H15A 0.9500 . ?
C16 C17 1.409(4) . ?
C16 H16A 0.9500 . ?
C17 C18 1.417(3) . ?
C18 C19 1.373(3) . ?
C18 H18A 0.9500 . ?
C19 C24 1.512(3) . ?
C20 H20A 0.9800 . ?
C20 H20B 0.9800 . ?
C20 H20C 0.9800 . ?
C21 H21A 0.9800 . ?
C21 H21B 0.9800 . ?
C21 H21C 0.9800 . ?
C22 H22A 0.9900 . ?
C22 H22B 0.9900 . ?
C23 H23A 0.9900 . ?
C23 H23B 0.9900 . ?
C24 H24A 0.9900 . ?
C24 H24B 0.9900 . ?
C101 C102 1.390(3) . ?
C101 C106 1.396(3) . ?
C102 C103 1.376(3) . ?
C103 C104 1.377(4) . ?
C104 C105 1.371(4) . ?
C105 C106 1.381(3) . ?
C107 C108 1.389(4) . ?
C107 C112 1.389(3) . ?
C108 C109 1.378(4) . ?
C109 C110 1.367(4) . ?
C110 C111 1.366(4) . ?
C111 C112 1.383(3) . ?
C113 C118 1.385(3) . ?
C113 C114 1.391(3) . ?
C114 C115 1.373(4) . ?
C115 C116 1.378(4) . ?
C116 C117 1.371(4) . ?
C117 C118 1.382(4) . ?
C119 C124 1.387(4) . ?
C119 C120 1.394(4) . ?
C120 C121 1.385(4) . ?
C121 C122 1.368(4) . ?
C122 C123 1.372(4) . ?
C123 C124 1.394(3) . ?
O1S C1T 1.335(11) . ?
O1S C1S 1.380(12) . ?
O1S C3S 1.38(2) . ?
O1S C3T 1.520(12) . ?
C1S C2S 1.14(3) . ?
C1S H1SA 0.9900 . ?
C1S H1SB 0.9900 . ?
C2S H2SA 0.9800 . ?
C2S H2SB 0.9800 . ?
C2S H2SC 0.9800 . ?
C1T C2T 1.258(16) . ?
C1T H1TA 0.9900 . ?
C1T H1TB 0.9900 . ?
C2T H2TA 0.9800 . ?
C2T H2TB 0.9800 . ?
C2T H2TC 0.9800 . ?
C3S C4S 1.090(18) . ?
C3S H3SA 0.9900 . ?
C3S H3SB 0.9900 . ?
C3T C4S 1.392(13) . ?
C3T H3TA 0.9900 . ?
C3T H3TB 0.9900 . ?
C4S H4SB 0.9800 . ?
C4S H4SA 0.9800 . ?
C4S H4SC 0.9800 . ?

loop_
_geom_torsion_atom_site_label_1
_geom_torsion_atom_site_label_2
_geom_torsion_atom_site_label_3
_geom_torsion_atom_site_label_4
_geom_torsion
_geom_torsion_site_symmetry_1
_geom_torsion_site_symmetry_2
_geom_torsion_site_symmetry_3
_geom_torsion_site_symmetry_4
_geom_torsion_publ_flag
C25 Cu1 N1 C5 -165.66(18) . . . . ?
N3 Cu1 N1 C5 -48.8(2) . . . . ?
N2 Cu1 N1 C5 77.45(19) . . . . ?
N4 Cu1 N1 C5 14.96(17) . . . . ?
C25 Cu1 N1 C1 13.8(2) . . . . ?
N3 Cu1 N1 C1 130.62(19) . . . . ?
N2 Cu1 N1 C1 -103.07(19) . . . . ?
N4 Cu1 N1 C1 -165.6(2) . . . . ?
C25 Cu1 N2 C8 19.7(2) . . . . ?
N1 Cu1 N2 C8 135.00(19) . . . . ?
N3 Cu1 N2 C8 -99.2(2) . . . . ?
N4 Cu1 N2 C8 -162.1(2) . . . . ?
C25 Cu1 N2 C12 -165.46(18) . . . . ?
N1 Cu1 N2 C12 -50.2(2) . . . . ?
N3 Cu1 N2 C12 75.64(19) . . . . ?
N4 Cu1 N2 C12 12.71(17) . . . . ?
C25 Cu1 N3 C15 16.4(2) . . . . ?
N1 Cu1 N3 C15 -98.35(19) . . . . ?
N2 Cu1 N3 C15 134.92(18) . . . . ?
N4 Cu1 N3 C15 -162.4(2) . . . . ?
C25 Cu1 N3 C19 -166.96(16) . . . . ?
N1 Cu1 N3 C19 78.29(18) . . . . ?
N2 Cu1 N3 C19 -48.44(18) . . . . ?
N4 Cu1 N3 C19 14.28(16) . . . . ?
C25 Cu1 N4 C23 72(3) . . . . ?
N1 Cu1 N4 C23 91.27(14) . . . . ?
N3 Cu1 N4 C23 -149.90(15) . . . . ?
N2 Cu1 N4 C23 -29.67(13) . . . . ?
C25 Cu1 N4 C24 -169(3) . . . . ?
N1 Cu1 N4 C24 -149.23(15) . . . . ?
N3 Cu1 N4 C24 -30.40(13) . . . . ?
N2 Cu1 N4 C24 89.82(14) . . . . ?
C25 Cu1 N4 C22 -49(3) . . . . ?
N1 Cu1 N4 C22 -29.24(14) . . . . ?
N3 Cu1 N4 C22 89.59(15) . . . . ?
N2 Cu1 N4 C22 -150.19(15) . . . . ?
C5 N1 C1 C2 -2.2(4) . . . . ?
Cu1 N1 C1 C2 178.35(19) . . . . ?
N1 C1 C2 C3 1.0(4) . . . . ?
C6 N5 C3 C2 -177.8(3) . . . . ?
C7 N5 C3 C2 -15.1(4) . . . . ?
C6 N5 C3 C4 2.1(4) . . . . ?
C7 N5 C3 C4 164.9(3) . . . . ?
C1 C2 C3 N5 -179.7(2) . . . . ?
C1 C2 C3 C4 0.3(4) . . . . ?
N5 C3 C4 C5 179.7(2) . . . . ?
C2 C3 C4 C5 -0.4(4) . . . . ?
C1 N1 C5 C4 2.1(3) . . . . ?
Cu1 N1 C5 C4 -178.43(18) . . . . ?
C1 N1 C5 C22 -176.7(2) . . . . ?
Cu1 N1 C5 C22 2.8(3) . . . . ?
C3 C4 C5 N1 -0.9(4) . . . . ?
C3 C4 C5 C22 177.8(2) . . . . ?
C12 N2 C8 C9 -1.0(4) . . . . ?
Cu1 N2 C8 C9 174.14(19) . . . . ?
N2 C8 C9 C10 -0.2(4) . . . . ?
C13 N6 C10 C11 3.5(4) . . . . ?
C14 N6 C10 C11 -177.7(3) . . . . ?
C13 N6 C10 C9 -177.1(3) . . . . ?
C14 N6 C10 C9 1.6(4) . . . . ?
C8 C9 C10 N6 -179.2(2) . . . . ?
C8 C9 C10 C11 0.2(4) . . . . ?
N6 C10 C11 C12 -179.8(2) . . . . ?
C9 C10 C11 C12 0.8(3) . . . . ?
C8 N2 C12 C11 2.1(3) . . . . ?
Cu1 N2 C12 C11 -173.13(18) . . . . ?
C8 N2 C12 C23 -177.9(2) . . . . ?
Cu1 N2 C12 C23 6.9(3) . . . . ?
C10 C11 C12 N2 -2.1(4) . . . . ?
C10 C11 C12 C23 177.9(2) . . . . ?
C19 N3 C15 C16 -0.5(3) . . . . ?
Cu1 N3 C15 C16 176.30(19) . . . . ?
N3 C15 C16 C17 0.1(4) . . . . ?
C20 N7 C17 C16 7.3(4) . . . . ?
C21 N7 C17 C16 179.2(2) . . . . ?
C20 N7 C17 C18 -172.4(2) . . . . ?
C21 N7 C17 C18 -0.5(4) . . . . ?
C15 C16 C17 N7 180.0(2) . . . . ?
C15 C16 C17 C18 -0.4(3) . . . . ?
N7 C17 C18 C19 -179.3(2) . . . . ?
C16 C17 C18 C19 1.0(3) . . . . ?
C15 N3 C19 C18 1.2(3) . . . . ?
Cu1 N3 C19 C18 -175.69(17) . . . . ?
C15 N3 C19 C24 -178.1(2) . . . . ?
Cu1 N3 C19 C24 5.0(3) . . . . ?
C17 C18 C19 N3 -1.5(3) . . . . ?
C17 C18 C19 C24 177.7(2) . . . . ?
C23 N4 C22 C5 -74.4(2) . . . . ?
C24 N4 C22 C5 151.8(2) . . . . ?
Cu1 N4 C22 C5 39.3(2) . . . . ?
N1 C5 C22 N4 -32.0(3) . . . . ?
C4 C5 C22 N4 149.2(2) . . . . ?
C24 N4 C23 C12 -70.9(2) . . . . ?
C22 N4 C23 C12 155.02(19) . . . . ?
Cu1 N4 C23 C12 41.8(2) . . . . ?
N2 C12 C23 N4 -35.9(3) . . . . ?
C11 C12 C23 N4 144.2(2) . . . . ?
C23 N4 C24 C19 155.13(18) . . . . ?
C22 N4 C24 C19 -70.7(2) . . . . ?
Cu1 N4 C24 C19 41.92(19) . . . . ?
N3 C19 C24 N4 -35.1(3) . . . . ?
C18 C19 C24 N4 145.5(2) . . . . ?
N1 Cu1 C25 O1 49(3) . . . . ?
N3 Cu1 C25 O1 -70(3) . . . . ?
N2 Cu1 C25 O1 169(3) . . . . ?
N4 Cu1 C25 O1 68(5) . . . . ?
C107 B101 C101 C102 58.7(3) . . . . ?
C119 B101 C101 C102 175.5(2) . . . . ?
C113 B101 C101 C102 -61.9(3) . . . . ?
C107 B101 C101 C106 -131.5(3) . . . . ?
C119 B101 C101 C106 -14.7(3) . . . . ?
C113 B101 C101 C106 107.9(3) . . . . ?
C106 C101 C102 F101 -178.0(2) . . . . ?
B101 C101 C102 F101 -6.9(3) . . . . ?
C106 C101 C102 C103 1.1(4) . . . . ?
B101 C101 C102 C103 172.2(2) . . . . ?
F101 C102 C103 F102 -0.4(3) . . . . ?
C101 C102 C103 F102 -179.6(2) . . . . ?
F101 C102 C103 C104 178.1(2) . . . . ?
C101 C102 C103 C104 -1.0(4) . . . . ?
F102 C103 C104 F103 -0.4(4) . . . . ?
C102 C103 C104 F103 -179.0(2) . . . . ?
F102 C103 C104 C105 178.8(2) . . . . ?
C102 C103 C104 C105 0.2(4) . . . . ?
F103 C104 C105 F104 0.4(4) . . . . ?
C103 C104 C105 F104 -178.9(2) . . . . ?
F103 C104 C105 C106 179.6(2) . . . . ?
C103 C104 C105 C106 0.3(4) . . . . ?
F104 C105 C106 F105 0.6(4) . . . . ?
C104 C105 C106 F105 -178.6(2) . . . . ?
F104 C105 C106 C101 179.0(2) . . . . ?
C104 C105 C106 C101 -0.2(4) . . . . ?
C102 C101 C106 F105 177.8(2) . . . . ?
B101 C101 C106 F105 7.4(4) . . . . ?
C102 C101 C106 C105 -0.5(4) . . . . ?
B101 C101 C106 C105 -170.8(2) . . . . ?
C119 B101 C107 C108 -113.6(3) . . . . ?
C113 B101 C107 C108 122.3(3) . . . . ?
C101 B101 C107 C108 8.3(3) . . . . ?
C119 B101 C107 C112 62.3(3) . . . . ?
C113 B101 C107 C112 -61.8(3) . . . . ?
C101 B101 C107 C112 -175.8(2) . . . . ?
C112 C107 C108 F106 -176.4(2) . . . . ?
B101 C107 C108 F106 -0.4(4) . . . . ?
C112 C107 C108 C109 3.1(4) . . . . ?
B101 C107 C108 C109 179.1(2) . . . . ?
F106 C108 C109 F107 -1.7(3) . . . . ?
C107 C108 C109 F107 178.7(2) . . . . ?
F106 C108 C109 C110 178.1(2) . . . . ?
C107 C108 C109 C110 -1.4(4) . . . . ?
F107 C109 C110 F108 -0.3(4) . . . . ?
C108 C109 C110 F108 179.8(2) . . . . ?
F107 C109 C110 C111 178.5(2) . . . . ?
C108 C109 C110 C111 -1.4(4) . . . . ?
F108 C110 C111 F109 0.9(4) . . . . ?
C109 C110 C111 F109 -177.9(2) . . . . ?
F108 C110 C111 C112 -179.1(2) . . . . ?
C109 C110 C111 C112 2.1(4) . . . . ?
F109 C111 C112 F110 -1.4(3) . . . . ?
C110 C111 C112 F110 178.6(2) . . . . ?
F109 C111 C112 C107 179.8(2) . . . . ?
C110 C111 C112 C107 -0.2(4) . . . . ?
C108 C107 C112 F110 178.9(2) . . . . ?
B101 C107 C112 F110 2.5(3) . . . . ?
C108 C107 C112 C111 -2.3(3) . . . . ?
B101 C107 C112 C111 -178.8(2) . . . . ?
C107 B101 C113 C118 -13.0(3) . . . . ?
C119 B101 C113 C118 -130.0(2) . . . . ?
C101 B101 C113 C118 109.4(2) . . . . ?
C107 B101 C113 C114 176.7(2) . . . . ?
C119 B101 C113 C114 59.7(3) . . . . ?
C101 B101 C113 C114 -60.9(2) . . . . ?
C118 C113 C114 F111 -178.7(2) . . . . ?
B101 C113 C114 F111 -7.1(3) . . . . ?
C118 C113 C114 C115 0.8(3) . . . . ?
B101 C113 C114 C115 172.3(2) . . . . ?
F111 C114 C115 F112 -2.7(3) . . . . ?
C113 C114 C115 F112 177.9(2) . . . . ?
F111 C114 C115 C116 179.1(2) . . . . ?
C113 C114 C115 C116 -0.4(4) . . . . ?
F112 C115 C116 F113 0.8(4) . . . . ?
C114 C115 C116 F113 179.0(2) . . . . ?
F112 C115 C116 C117 -178.0(2) . . . . ?
C114 C115 C116 C117 0.2(4) . . . . ?
F113 C116 C117 F114 -0.1(3) . . . . ?
C115 C116 C117 F114 178.8(2) . . . . ?
F113 C116 C117 C118 -179.4(2) . . . . ?
C115 C116 C117 C118 -0.5(4) . . . . ?
F114 C117 C118 F115 2.1(3) . . . . ?
C116 C117 C118 F115 -178.6(2) . . . . ?
F114 C117 C118 C113 -178.2(2) . . . . ?
C116 C117 C118 C113 1.0(4) . . . . ?
C114 C113 C118 F115 178.5(2) . . . . ?
B101 C113 C118 F115 7.7(4) . . . . ?
C114 C113 C118 C117 -1.1(3) . . . . ?
B101 C113 C118 C117 -171.9(2) . . . . ?
C107 B101 C119 C124 -110.1(3) . . . . ?
C113 B101 C119 C124 12.1(3) . . . . ?
C101 B101 C119 C124 126.1(2) . . . . ?
C107 B101 C119 C120 61.8(3) . . . . ?
C113 B101 C119 C120 -176.0(2) . . . . ?
C101 B101 C119 C120 -61.9(3) . . . . ?
C124 C119 C120 F116 179.1(2) . . . . ?
B101 C119 C120 F116 6.0(3) . . . . ?
C124 C119 C120 C121 -0.8(3) . . . . ?
B101 C119 C120 C121 -173.9(2) . . . . ?
F116 C120 C121 F117 -2.1(3) . . . . ?
C119 C120 C121 F117 177.7(2) . . . . ?
F116 C120 C121 C122 179.3(2) . . . . ?
C119 C120 C121 C122 -0.9(4) . . . . ?
F117 C121 C122 F118 0.0(4) . . . . ?
C120 C121 C122 F118 178.6(2) . . . . ?
F117 C121 C122 C123 -176.7(2) . . . . ?
C120 C121 C122 C123 1.9(4) . . . . ?
F118 C122 C123 F119 1.5(4) . . . . ?
C121 C122 C123 F119 178.1(2) . . . . ?
F118 C122 C123 C124 -178.0(2) . . . . ?
C121 C122 C123 C124 -1.4(4) . . . . ?
C120 C119 C124 F120 -177.3(2) . . . . ?
B101 C119 C124 F120 -5.0(4) . . . . ?
C120 C119 C124 C123 1.3(3) . . . . ?
B101 C119 C124 C123 173.7(2) . . . . ?
F119 C123 C124 F120 -1.1(3) . . . . ?
C122 C123 C124 F120 178.4(2) . . . . ?
F119 C123 C124 C119 -179.9(2) . . . . ?
C122 C123 C124 C119 -0.4(4) . . . . ?
C1T O1S C1S C2S 49.9(12) . . . . ?
C3S O1S C1S C2S 160.4(19) . . . . ?
C3T O1S C1S C2S 136.0(16) . . . . ?
C1S O1S C1T C2T -70(3) . . . . ?
C3S O1S C1T C2T -150(3) . . . . ?
C3T O1S C1T C2T 158(3) . . . . ?
C1T O1S C3S C4S -89(7) . . . . ?
C1S O1S C3S C4S -140(7) . . . . ?
C3T O1S C3S C4S 18(5) . . . . ?
C1T O1S C3T C4S 84.5(9) . . . . ?
C1S O1S C3T C4S 24.3(15) . . . . ?
C3S O1S C3T C4S -9(2) . . . . ?
O1S C3S C4S C3T -18(5) . . . . ?
O1S C3T C4S C3S 10(3) . . . . ?

loop_
_diffrn_scan_number
_diffrn_scan_type
_diffrn_scan_start
_diffrn_scan_end
_diffrn_scan_width
_diffrn_scan_exptime
_diffrn_scan_omega
_diffrn_scan_theta
_diffrn_scan_kappa
_diffrn_scan_phi
_diffrn_scan_omega1
_diffrn_scan_theta1
_diffrn_scan_frames
1 phi 0.00 310.00 1.00 5.00 -69.00 -30.00 -9.00 - 0.00 0.00 310
2 omega -103.00 4.00 1.00 5.00 - -30.00 -79.00 40.00 0.00 0.00 107
3 omega 11.37 104.37 1.00 5.00 - 30.00 -149.00 270.00 0.00 0.00 93
4 omega -82.28 14.72 1.00 5.00 - -30.00 111.00 10.00 0.00 0.00 97
